data_1521842
loop_
_publ_author_name
'Riou-Cavellec, M.'
'Serre, C.'
'Greneche, J.M.'
'Robino, J.'
'Nogues, M.'
'Ferey, G.'

_publ_section_title
;
 Hydrothermal synthesis, powder structural determination, and magnetic
 study of the novel hydrated iron diphosphonate (Fe2 (H2 O)2 (O3 P - C H2
 - P O3 H)2) (H2 O)2 or MIL-13
;
_journal_name_full 'Journal of Solid State Chemistry'
_journal_page_first 122
_journal_page_last 131
_journal_volume 147
_journal_year 1999
_chemical_formula_sum 'C2 H14 Fe2 O16 P4'
_chemical_name_systematic '(Fe2 (H2 O)2) ((O3 P) (C H2) (P O3 H))2 (H2 O)2'
_space_group_IT_number 2
_symmetry_space_group_name_Hall '-P 1'
_symmetry_space_group_name_H-M 'P -1'
_cell_angle_alpha 99.089
_cell_angle_beta 97.91
_cell_angle_gamma 89.381
_cell_formula_units_Z 2
_cell_length_a 9.849
_cell_length_b 8.031
_cell_length_c 9.915
_cell_volume 766.987
_citation_journal_id_ASTM JSSCBI
_cod_data_source_file Riou-Cavellec_JSSCBI_1999_288.cif
_cod_data_source_block C2H14Fe2O16P4
_cod_original_cell_volume 766.9869
_cod_database_code 1521842

loop_
_symmetry_equiv_pos_as_xyz
x,y,z
-x,-y,-z

loop_
_atom_site_label
_atom_site_type_symbol
_atom_site_fract_x
_atom_site_fract_y
_atom_site_fract_z
_atom_site_occupancy
_atom_site_U_iso_or_equiv
O2 O-2 0.667 0.881 0.008 1 0.0
O5 O-2 0.805 -0.001 0.875 1 0.0
P4 P+3 0.6234 0.3803 0.6937 1 0.0
O14 O-2 0.359 0.553 0.459 1 0.0
O16 O-2 0.346 0.182 0.412 1 0.0
O6 O-2 -0.043 0.897 0.27 1 0.0
O15 O-2 0.851 0.528 0.368 1 0.0
O9 O-2 0.419 0.723 0.012 1 0.0
O13 O-2 0.517 0.059 0.194 1 0.0
Fe2 Fe+3 0.088 0.7781 0.1591 1 0.0
O12 O-2 0.752 0.887 0.286 1 0.0
O11 O-2 0.252 0.733 0.297 1 0.0
O3 O-2 0.998 0.457 0.827 1 0.0
O10 O-2 0.86 0.134 0.463 1 0.0
P1 P+3 0.8628 0.0302 0.3095 1 0.0
C2 C 0.353 0.444 0.159 1 0.0
P2 P+3 0.8097 -0.068 0.0057 1 0.0
O1 O-2 0.325 0.439 0.897 1 0.0
O8 O-2 0.835 0.372 0.015 1 0.0
Fe1 Fe+3 0.5903 0.7927 0.1546 1 0.0
O4 O-2 0.917 0.781 0.021 1 0.0
O7 O-2 0.499 0.264 0.704 1 0.0
P3 P+3 0.68 0.432 -0.0217 1 0.0
C1 C 0.852 0.096 0.148 1 0.0
